data_4101913
loop_
_publ_author_name
'Ori Gidron'
'Yael Diskin-Posner'
'Michael Bendikov'

_publ_section_title
;
 \a-Oligofurans
;
_journal_name_full 'Journal of the American Chemical Society'
_journal_page_first 2148
_journal_page_last 2150
_journal_paper_doi 10.1021/ja9093346
_journal_volume 132
_journal_year 2010
_chemical_formula_moiety 'C16 H10 O4'
_chemical_formula_sum 'C16 H10 O4'
_chemical_formula_weight 266.24
_chemical_name_systematic
; 
 ? 
;
_space_group_IT_number 14
_symmetry_cell_setting monoclinic
_symmetry_space_group_name_Hall '-P 2ybc'
_symmetry_space_group_name_H-M 'P 1 21/c 1'
_atom_sites_solution_hydrogens geom
_atom_sites_solution_primary direct
_atom_sites_solution_secondary difmap
_audit_creation_method SHELXL-97
_cell_angle_alpha 90.00
_cell_angle_beta 114.828(5)
_cell_angle_gamma 90.00
_cell_formula_units_Z 2
_cell_length_a 11.2338(17)
_cell_length_b 5.3584(7)
_cell_length_c 10.9863(16)
_cell_measurement_reflns_used 5329
_cell_measurement_temperature 100(2)
_cell_measurement_theta_max 23.29
_cell_measurement_theta_min 3.1
_cell_volume 600.20(15)
_computing_cell_refinement 'Bruker Apex2'
_computing_data_collection 'Bruker Apex2'
_computing_data_reduction 'Bruker Apex2'
_computing_molecular_graphics 'Bruker SHELXTL'
_computing_publication_material 'Bruker SHELXTL'
_computing_structure_refinement 'SHELXL-97 (Sheldrick, 1997)'
_computing_structure_solution 'SHELXS-97 (Sheldrick, 1990)'
_diffrn_ambient_temperature 100(2)
_diffrn_measured_fraction_theta_full 0.997
_diffrn_measured_fraction_theta_max 0.997
_diffrn_measurement_device_type 'Bruker Kappa Apex2 CCD'
_diffrn_measurement_method 'phi and omega scans'
_diffrn_radiation_monochromator graphite
_diffrn_radiation_source 'fine-focus sealed tube'
_diffrn_radiation_type MoK\a
_diffrn_radiation_wavelength 0.71073
_diffrn_reflns_av_R_equivalents 0.0731
_diffrn_reflns_av_sigmaI/netI 0.0554
_diffrn_reflns_limit_h_max 12
_diffrn_reflns_limit_h_min -12
_diffrn_reflns_limit_k_max 5
_diffrn_reflns_limit_k_min -5
_diffrn_reflns_limit_l_max 12
_diffrn_reflns_limit_l_min -12
_diffrn_reflns_number 5329
_diffrn_reflns_theta_full 23.29
_diffrn_reflns_theta_max 23.29
_diffrn_reflns_theta_min 3.72
_exptl_absorpt_coefficient_mu 0.107
_exptl_absorpt_correction_T_max 0.9790
_exptl_absorpt_correction_T_min 0.9486
_exptl_absorpt_correction_type multi-scan
_exptl_absorpt_process_details 'Bruker SHELXTL'
_exptl_crystal_colour colourless
_exptl_crystal_density_diffrn 1.473
_exptl_crystal_density_method 'not measured'
_exptl_crystal_description plate
_exptl_crystal_F_000 276
_exptl_crystal_size_max 0.30
_exptl_crystal_size_mid 0.10
_exptl_crystal_size_min 0.02
_refine_diff_density_max 0.191
_refine_diff_density_min -0.298
_refine_diff_density_rms 0.058
_refine_ls_extinction_method none
_refine_ls_goodness_of_fit_ref 1.026
_refine_ls_hydrogen_treatment constr
_refine_ls_matrix_type full
_refine_ls_number_parameters 91
_refine_ls_number_reflns 863
_refine_ls_number_restraints 0
_refine_ls_restrained_S_all 1.026
_refine_ls_R_factor_all 0.0837
_refine_ls_R_factor_gt 0.0428
_refine_ls_shift/su_max 0.000
_refine_ls_shift/su_mean 0.000
_refine_ls_structure_factor_coef Fsqd
_refine_ls_weighting_details 'calc w=1/[\s^2^(Fo^2^)+(0.0609P)^2^+0.1089P] where P=(Fo^2^+2Fc^2^)/3'
_refine_ls_weighting_scheme calc
_refine_ls_wR_factor_gt 0.0974
_refine_ls_wR_factor_ref 0.1167
_reflns_number_gt 569
_reflns_number_total 863
_reflns_threshold_expression >2sigma(I)
_cod_data_source_file ja9093346_si_004.cif
_cod_data_source_block 750303
_cod_original_sg_symbol_Hall -P2ybc
_cod_database_code 4101913

loop_
_symmetry_equiv_pos_as_xyz
'x, y, z'
'-x, y+1/2, -z+1/2'
'-x, -y, -z'
'x, -y-1/2, z-1/2'

loop_
_atom_site_label
_atom_site_type_symbol
_atom_site_fract_x
_atom_site_fract_y
_atom_site_fract_z
_atom_site_U_iso_or_equiv
_atom_site_adp_type
_atom_site_occupancy
_atom_site_symmetry_multiplicity
_atom_site_calc_flag
_atom_site_refinement_flags
_atom_site_disorder_assembly
_atom_site_disorder_group
O1 O 0.32245(19) 0.7577(3) 0.65325(18) 0.0214(6) Uani 1 1 d . . .
O2 O 0.11869(17) 0.2148(3) 0.61432(17) 0.0182(6) Uani 1 1 d . . .
C1 C 0.4021(3) 0.8760(6) 0.7702(3) 0.0211(8) Uani 1 1 d . . .
H1 H 0.4499 1.0248 0.7752 0.025 Uiso 1 1 calc R . .
C2 C 0.4026(3) 0.7505(5) 0.8769(3) 0.0220(8) Uani 1 1 d . . .
H2 H 0.4505 0.7927 0.9687 0.026 Uiso 1 1 calc R . .
C3 C 0.3176(3) 0.5429(5) 0.8252(3) 0.0208(8) Uani 1 1 d . . .
H3 H 0.2971 0.4202 0.8759 0.025 Uiso 1 1 calc R . .
C4 C 0.2714(3) 0.5535(5) 0.6902(3) 0.0194(8) Uani 1 1 d . . .
C5 C 0.1831(3) 0.4026(5) 0.5816(3) 0.0163(7) Uani 1 1 d . . .
C6 C 0.1480(3) 0.4052(5) 0.4466(3) 0.0206(8) Uani 1 1 d . . .
H6 H 0.1794 0.5153 0.3990 0.025 Uiso 1 1 calc R . .
C7 C 0.0552(3) 0.2111(5) 0.3917(3) 0.0191(7) Uani 1 1 d . . .
H7 H 0.0121 0.1665 0.2997 0.023 Uiso 1 1 calc R . .
C8 C 0.0394(3) 0.1009(5) 0.4950(3) 0.0178(7) Uani 1 1 d . . .

loop_
_atom_site_aniso_label
_atom_site_aniso_U_11
_atom_site_aniso_U_22
_atom_site_aniso_U_33
_atom_site_aniso_U_23
_atom_site_aniso_U_13
_atom_site_aniso_U_12
O1 0.0274(12) 0.0186(13) 0.0221(12) 0.0000(9) 0.0141(10) -0.0025(10)
O2 0.0245(12) 0.0167(12) 0.0158(11) -0.0029(9) 0.0109(10) -0.0028(9)
C1 0.0208(18) 0.0170(18) 0.0228(18) -0.0107(14) 0.0064(15) -0.0029(13)
C2 0.0251(17) 0.025(2) 0.0167(16) -0.0058(14) 0.0096(14) -0.0035(14)
C3 0.0251(18) 0.0230(18) 0.0155(17) -0.0002(13) 0.0096(14) -0.0030(14)
C4 0.0204(17) 0.0163(17) 0.0248(19) -0.0027(13) 0.0128(15) -0.0005(14)
C5 0.0201(17) 0.0134(16) 0.0195(18) 0.0003(13) 0.0122(14) 0.0000(13)
C6 0.0272(19) 0.0206(18) 0.0196(17) -0.0018(13) 0.0155(15) -0.0011(14)
C7 0.0244(17) 0.0208(18) 0.0141(15) -0.0037(13) 0.0100(13) -0.0009(14)
C8 0.0204(18) 0.0184(17) 0.0159(16) -0.0058(13) 0.0089(14) 0.0012(13)

loop_
_atom_type_symbol
_atom_type_description
_atom_type_scat_dispersion_real
_atom_type_scat_dispersion_imag
_atom_type_scat_source
C C 0.0033 0.0016 'International Tables Vol C Tables 4.2.6.8 and 6.1.1.4'
H H 0.0000 0.0000 'International Tables Vol C Tables 4.2.6.8 and 6.1.1.4'
O O 0.0106 0.0060 'International Tables Vol C Tables 4.2.6.8 and 6.1.1.4'

loop_
_geom_angle_atom_site_label_1
_geom_angle_atom_site_label_2
_geom_angle_atom_site_label_3
_geom_angle
_geom_angle_site_symmetry_1
_geom_angle_site_symmetry_3
_geom_angle_publ_flag
C4 O1 C1 106.3(2) . . ?
C5 O2 C8 106.0(2) . . ?
C2 C1 O1 110.2(3) . . ?
C2 C1 H1 124.9 . . ?
O1 C1 H1 124.9 . . ?
C1 C2 C3 106.7(3) . . ?
C1 C2 H2 126.7 . . ?
C3 C2 H2 126.7 . . ?
C4 C3 C2 106.8(3) . . ?
C4 C3 H3 126.6 . . ?
C2 C3 H3 126.6 . . ?
C3 C4 O1 110.0(2) . . ?
C3 C4 C5 134.5(3) . . ?
O1 C4 C5 115.5(2) . . ?
C6 C5 O2 110.4(2) . . ?
C6 C5 C4 132.9(3) . . ?
O2 C5 C4 116.8(2) . . ?
C5 C6 C7 106.3(3) . . ?
C5 C6 H6 126.9 . . ?
C7 C6 H6 126.9 . . ?
C8 C7 C6 107.2(2) . . ?
C8 C7 H7 126.4 . . ?
C6 C7 H7 126.4 . . ?
C7 C8 O2 110.1(2) . . ?
C7 C8 C8 134.2(3) . 3_556 ?
O2 C8 C8 115.7(3) . 3_556 ?

loop_
_geom_bond_atom_site_label_1
_geom_bond_atom_site_label_2
_geom_bond_distance
_geom_bond_site_symmetry_2
_geom_bond_publ_flag
O1 C4 1.374(3) . ?
O1 C1 1.374(3) . ?
O2 C5 1.373(3) . ?
O2 C8 1.380(3) . ?
C1 C2 1.349(4) . ?
C1 H1 0.9500 . ?
C2 C3 1.420(4) . ?
C2 H2 0.9500 . ?
C3 C4 1.352(4) . ?
C3 H3 0.9500 . ?
C4 C5 1.438(4) . ?
C5 C6 1.365(4) . ?
C6 C7 1.415(4) . ?
C6 H6 0.9500 . ?
C7 C8 1.355(4) . ?
C7 H7 0.9500 . ?
C8 C8 1.431(6) 3_556 ?

loop_
_geom_torsion_atom_site_label_1
_geom_torsion_atom_site_label_2
_geom_torsion_atom_site_label_3
_geom_torsion_atom_site_label_4
_geom_torsion
_geom_torsion_site_symmetry_1
_geom_torsion_site_symmetry_2
_geom_torsion_site_symmetry_3
_geom_torsion_site_symmetry_4
_geom_torsion_publ_flag
C4 O1 C1 C2 0.7(3) . . . . ?
O1 C1 C2 C3 -0.8(3) . . . . ?
C1 C2 C3 C4 0.5(3) . . . . ?
C2 C3 C4 O1 -0.1(3) . . . . ?
C2 C3 C4 C5 -179.9(3) . . . . ?
C1 O1 C4 C3 -0.3(3) . . . . ?
C1 O1 C4 C5 179.5(2) . . . . ?
C8 O2 C5 C6 -1.0(3) . . . . ?
C8 O2 C5 C4 179.0(2) . . . . ?
C3 C4 C5 C6 -172.8(3) . . . . ?
O1 C4 C5 C6 7.5(4) . . . . ?
C3 C4 C5 O2 7.2(5) . . . . ?
O1 C4 C5 O2 -172.6(2) . . . . ?
O2 C5 C6 C7 0.8(3) . . . . ?
C4 C5 C6 C7 -179.2(3) . . . . ?
C5 C6 C7 C8 -0.3(3) . . . . ?
C6 C7 C8 O2 -0.3(3) . . . . ?
C6 C7 C8 C8 179.6(4) . . . 3_556 ?
C5 O2 C8 C7 0.8(3) . . . . ?
C5 O2 C8 C8 -179.1(3) . . . 3_556 ?
